data_2218234
loop_
_publ_author_name
'Norhafiza, Ilyana'
'Lo, Kong Mun'
'Ng, Seik Weng'

_publ_section_title
;
 4-(Dimethylamino)pyridinium dibromidotriphenylstannate(IV)
;
_journal_coeditor_code SG2227
_journal_issue 5
_journal_name_full 'Acta Crystallographica Section E'
_journal_page_first m720
_journal_paper_doi 10.1107/S1600536808011094
_journal_volume 64
_journal_year 2008
_chemical_formula_iupac '(C7 H11 N2) [Sn Br2 (C6 H5)3]'
_chemical_formula_moiety 'C7 H11 N2 +, C18 H15 Br2 Sn1 -'
_chemical_formula_sum 'C25 H26 Br2 N2 Sn'
_chemical_formula_weight 632.99
_chemical_name_systematic
;
4-(Dimethylamino)pyridinium dibromidotriphenylstannate(IV)
;
_space_group_IT_number 15
_symmetry_cell_setting monoclinic
_symmetry_space_group_name_Hall '-C 2yc'
_symmetry_space_group_name_H-M 'C 1 2/c 1'
_atom_sites_solution_hydrogens geom
_atom_sites_solution_primary direct
_atom_sites_solution_secondary difmap
_audit_creation_method SHELXL-97
_cell_angle_alpha 90.00
_cell_angle_beta 93.9240(10)
_cell_angle_gamma 90.00
_cell_formula_units_Z 4
_cell_length_a 15.5955(2)
_cell_length_b 10.68970(10)
_cell_length_c 14.8204(2)
_cell_measurement_reflns_used 7191
_cell_measurement_temperature 100
_cell_measurement_theta_max 24.8
_cell_measurement_theta_min 2.3
_cell_volume 2464.93(5)
_computing_cell_refinement 'SAINT (Bruker, 2007)'
_computing_data_collection 'APEX2 (Bruker, 2007)'
_computing_data_reduction 'SAINT (Bruker, 2007)'
_computing_molecular_graphics 'X-SEED (Barbour, 2001)'
_computing_publication_material 'publCIF (Westrip, 2008)'
_computing_structure_refinement 'SHELXL97 (Sheldrick, 2008)'
_computing_structure_solution 'SHELXS97 (Sheldrick, 2008)'
_diffrn_ambient_temperature 100
_diffrn_measured_fraction_theta_full 1.000
_diffrn_measured_fraction_theta_max 1.000
_diffrn_measurement_device_type 'Bruker SMART APEXII'
_diffrn_measurement_method '\f and \w'
_diffrn_radiation_monochromator graphite
_diffrn_radiation_source 'fine-focus sealed tube'
_diffrn_radiation_type MoK\a
_diffrn_radiation_wavelength 0.71073
_diffrn_reflns_av_R_equivalents 0.0334
_diffrn_reflns_av_sigmaI/netI 0.0174
_diffrn_reflns_limit_h_max 20
_diffrn_reflns_limit_h_min -20
_diffrn_reflns_limit_k_max 13
_diffrn_reflns_limit_k_min -13
_diffrn_reflns_limit_l_max 19
_diffrn_reflns_limit_l_min -19
_diffrn_reflns_number 24740
_diffrn_reflns_theta_full 27.50
_diffrn_reflns_theta_max 27.50
_diffrn_reflns_theta_min 2.31
_diffrn_standards_decay_% 0
_diffrn_standards_interval_count 0
_diffrn_standards_interval_time 0
_diffrn_standards_number 0
_exptl_absorpt_coefficient_mu 4.293
_exptl_absorpt_correction_T_max 0.651
_exptl_absorpt_correction_T_min 0.368
_exptl_absorpt_correction_type multi-scan
_exptl_absorpt_process_details '(SADABS; Sheldrick, 1996)'
_exptl_crystal_colour Yellow
_exptl_crystal_density_diffrn 1.706
_exptl_crystal_density_method 'not measured'
_exptl_crystal_description Block
_exptl_crystal_F_000 1240
_exptl_crystal_size_max 0.3
_exptl_crystal_size_mid 0.2
_exptl_crystal_size_min 0.1
_refine_diff_density_max 0.341
_refine_diff_density_min -1.159
_refine_ls_extinction_method none
_refine_ls_goodness_of_fit_ref 1.055
_refine_ls_hydrogen_treatment constr
_refine_ls_matrix_type full
_refine_ls_number_parameters 180
_refine_ls_number_reflns 2840
_refine_ls_number_restraints 69
_refine_ls_restrained_S_all 1.091
_refine_ls_R_factor_all 0.0351
_refine_ls_R_factor_gt 0.0260
_refine_ls_shift/su_max 0.001
_refine_ls_shift/su_mean 0.000
_refine_ls_structure_factor_coef Fsqd
_refine_ls_weighting_details 'calc w=1/[\s^2^(Fo^2^)+(0.0352P)^2^+2.1489P] where P=(Fo^2^+2Fc^2^)/3'
_refine_ls_weighting_scheme calc
_refine_ls_wR_factor_gt 0.0632
_refine_ls_wR_factor_ref 0.0687
_reflns_number_gt 2328
_reflns_number_total 2840
_reflns_threshold_expression I>2\s(I)
_cod_data_source_file sg2227.cif
_cod_data_source_block I
_cod_depositor_comments
;
The following automatic conversions were performed:
'_symmetry_cell_setting' value 'Monoclinic' changed to 'monoclinic'
according to '/home/saulius/struct/CIF-dictionaries/cif_core.dic'
dictionary named 'cif_core.dic' version 2.4.1 from 2010-06-29.

Automatic conversion script
Id: cif_fix_enum 1527 2010-12-29 10:47:43Z saulius 

The following automatic conversions were performed:

'_symmetry_cell_setting' value 'Monoclinic' changed to 'monoclinic'
according to /home/saulius/struct/CIF-dictionaries/cif_core.dic
dictionary named 'cif_core.dic' version 2.4.1 from 2010-06-29.

Automatic conversion script
Id: cif_fix_values 1715 2011-07-08 13:25:40Z adriana 
;
_cod_original_sg_symbol_H-M 'C 2/c'
_cod_database_code 2218234
_cod_database_fobs_code 2218234

loop_
_symmetry_equiv_pos_as_xyz
'x, y, z'
'-x, y, -z+1/2'
'x+1/2, y+1/2, z'
'-x+1/2, y+1/2, -z+1/2'
'-x, -y, -z'
'x, -y, z-1/2'
'-x+1/2, -y+1/2, -z'
'x+1/2, -y+1/2, z-1/2'

loop_
_atom_site_type_symbol
_atom_site_label
_atom_site_fract_x
_atom_site_fract_y
_atom_site_fract_z
_atom_site_U_iso_or_equiv
_atom_site_adp_type
_atom_site_calc_flag
_atom_site_refinement_flags
_atom_site_occupancy
_atom_site_disorder_assembly
_atom_site_disorder_group
Sn Sn1 0.5000 0.76516(2) 0.7500 0.03975(9) Uani d S 1 . .
Br Br1 0.56766(2) 0.76825(3) 0.928473(19) 0.05538(10) Uani d . 1 . .
C C1 0.60873(15) 0.8708(2) 0.71394(16) 0.0377(5) Uani d . 1 . .
C C2 0.69169(17) 0.8273(3) 0.73324(19) 0.0504(6) Uani d . 1 . .
H H2 0.7004 0.7512 0.7629 0.061 Uiso calc R 1 . .
C C3 0.76163(18) 0.8960(3) 0.7087(2) 0.0613(8) Uani d . 1 . .
H H3 0.8169 0.8647 0.7206 0.074 Uiso calc R 1 . .
C C4 0.7501(2) 1.0094(3) 0.6672(2) 0.0647(9) Uani d . 1 . .
H H4 0.7974 1.0557 0.6515 0.078 Uiso calc R 1 . .
C C5 0.6686(2) 1.0548(3) 0.6489(2) 0.0648(8) Uani d . 1 . .
H H5 0.6603 1.1322 0.6210 0.078 Uiso calc R 1 . .
C C6 0.59864(18) 0.9851(3) 0.6720(2) 0.0518(7) Uani d . 1 . .
H H6 0.5435 1.0162 0.6588 0.062 Uiso calc R 1 . .
C C7 0.5000 0.5641(3) 0.7500 0.0372(7) Uani d S 1 . .
C C8 0.51067(16) 0.4971(3) 0.67160(19) 0.0461(6) Uani d . 1 . .
H H8 0.5173 0.5399 0.6179 0.055 Uiso calc R 1 . .
C C9 0.51168(18) 0.3672(3) 0.6717(2) 0.0557(7) Uani d . 1 . .
H H9 0.5203 0.3239 0.6187 0.067 Uiso calc R 1 . .
C C10 0.5000 0.3029(4) 0.7500 0.0595(11) Uani d S 1 . .
H H10 0.5000 0.2159 0.7500 0.071 Uiso calc SR 1 . .
N N1 0.3033(4) 0.9766(5) 1.0723(4) 0.0750(16) Uani d PDU 0.50 A -1
H H1 0.3207 1.0468 1.0950 0.090 Uiso calc PR 0.50 A -1
C C11 0.3619(5) 0.8914(9) 1.0461(4) 0.065(4) Uani d PDU 0.50 A -1
H H11 0.4203 0.9101 1.0530 0.078 Uiso calc PR 0.50 A -1
C C12 0.3361(4) 0.7792(6) 1.0100(4) 0.0548(14) Uani d PDU 0.50 A -1
H H12 0.3757 0.7209 0.9920 0.066 Uiso calc PR 0.50 A -1
C C13 0.2490(6) 0.7552(8) 1.0011(6) 0.0454(9) Uani d PDU 0.50 A -1
C C14 0.1886(3) 0.8397(5) 1.0268(4) 0.0547(14) Uani d PDU 0.50 A -1
H H14 0.1302 0.8215 1.0199 0.066 Uiso calc PR 0.50 A -1
C C15 0.2171(6) 0.9515(9) 1.0628(6) 0.091(9) Uani d PDU 0.50 A -1
H H15 0.1778 1.0104 1.0808 0.109 Uiso calc PR 0.50 A -1
N N2 0.2210(3) 0.6420(4) 0.9598(3) 0.0512(11) Uani d PDU 0.50 A -1
C C16 0.2813(5) 0.5487(7) 0.9338(7) 0.059(6) Uani d PDU 0.50 A -1
H H16A 0.3126 0.5803 0.8850 0.089 Uiso calc PR 0.50 A -1
H H16B 0.2508 0.4744 0.9145 0.089 Uiso calc PR 0.50 A -1
H H16C 0.3208 0.5295 0.9844 0.089 Uiso calc PR 0.50 A -1
C C17 0.1314(6) 0.6173(12) 0.9365(9) 0.077(4) Uani d PDU 0.50 A -1
H H17A 0.0998 0.6239 0.9897 0.116 Uiso calc PR 0.50 A -1
H H17B 0.1250 0.5345 0.9119 0.116 Uiso calc PR 0.50 A -1
H H17C 0.1096 0.6772 0.8924 0.116 Uiso calc PR 0.50 A -1

loop_
_atom_site_aniso_label
_atom_site_aniso_U_11
_atom_site_aniso_U_22
_atom_site_aniso_U_33
_atom_site_aniso_U_12
_atom_site_aniso_U_13
_atom_site_aniso_U_23
Sn1 0.03660(13) 0.03341(14) 0.04972(15) 0.000 0.00641(10) 0.000
Br1 0.05950(19) 0.0641(2) 0.04166(16) -0.00651(13) -0.00302(13) -0.00418(12)
C1 0.0366(12) 0.0376(13) 0.0393(12) -0.0018(10) 0.0044(10) -0.0026(10)
C2 0.0446(14) 0.0523(17) 0.0544(16) 0.0075(12) 0.0036(12) 0.0014(13)
C3 0.0356(14) 0.085(2) 0.0640(19) -0.0006(14) 0.0056(13) -0.0193(17)
C4 0.0598(19) 0.073(2) 0.0630(19) -0.0290(17) 0.0163(15) -0.0189(17)
C5 0.078(2) 0.0459(17) 0.070(2) -0.0193(15) 0.0078(17) 0.0074(15)
C6 0.0485(15) 0.0409(15) 0.0651(18) -0.0002(12) -0.0021(13) 0.0052(13)
C7 0.0311(16) 0.0348(17) 0.0456(19) 0.000 0.0023(14) 0.000
C8 0.0429(14) 0.0454(14) 0.0503(15) -0.0012(11) 0.0056(11) -0.0031(12)
C9 0.0529(16) 0.0472(16) 0.0668(19) 0.0020(13) 0.0029(14) -0.0157(14)
C10 0.055(2) 0.038(2) 0.085(3) 0.000 -0.001(2) 0.000
N1 0.080(4) 0.075(4) 0.070(3) -0.024(3) 0.002(3) -0.017(3)
C11 0.057(5) 0.077(7) 0.061(5) -0.010(5) -0.003(4) -0.002(4)
C12 0.050(3) 0.066(4) 0.049(3) 0.000(3) 0.003(2) 0.004(3)
C13 0.051(2) 0.050(2) 0.0354(18) -0.0006(18) 0.0071(16) 0.0045(17)
C14 0.050(3) 0.058(3) 0.057(3) -0.004(3) 0.009(3) -0.007(3)
C15 0.096(12) 0.091(12) 0.088(12) -0.004(8) 0.017(8) -0.006(8)
N2 0.061(3) 0.046(2) 0.047(3) -0.002(2) 0.003(2) -0.001(2)
C16 0.068(8) 0.049(7) 0.061(8) 0.005(5) 0.014(5) -0.018(5)
C17 0.073(7) 0.068(6) 0.088(6) -0.018(5) -0.005(5) -0.006(5)

loop_
_atom_type_symbol
_atom_type_description
_atom_type_scat_dispersion_real
_atom_type_scat_dispersion_imag
_atom_type_scat_source
C C 0.0033 0.0016 'International Tables Vol C Tables 4.2.6.8 and 6.1.1.4'
H H 0.0000 0.0000 'International Tables Vol C Tables 4.2.6.8 and 6.1.1.4'
N N 0.0061 0.0033 'International Tables Vol C Tables 4.2.6.8 and 6.1.1.4'
Br Br -0.2901 2.4595 'International Tables Vol C Tables 4.2.6.8 and 6.1.1.4'
Sn Sn -0.6537 1.4246 'International Tables Vol C Tables 4.2.6.8 and 6.1.1.4'

loop_
_geom_angle_atom_site_label_1
_geom_angle_atom_site_label_2
_geom_angle_atom_site_label_3
_geom_angle_site_symmetry_1
_geom_angle_site_symmetry_3
_geom_angle
_geom_angle_publ_flag
C1 Sn1 C1 . 2_656 116.17(13) yes
C1 Sn1 C7 . . 121.92(6) yes
C1 Sn1 C7 2_656 . 121.92(6) ?
C1 Sn1 Br1 . . 88.61(6) yes
C1 Sn1 Br1 . 2_656 90.68(6) yes
C1 Sn1 Br1 2_656 2_656 88.61(6) ?
C7 Sn1 Br1 . . 90.680(10) yes
C7 Sn1 Br1 . 2_656 90.680(10) ?
C1 Sn1 Br1 2_656 . 90.68(6) ?
Br1 Sn1 Br1 . 2_656 178.64(2) yes
C6 C1 C2 . . 117.9(2) ?
C6 C1 Sn1 . . 120.98(18) ?
C2 C1 Sn1 . . 121.13(19) ?
C3 C2 C1 . . 120.6(3) ?
C3 C2 H2 . . 119.7 ?
C1 C2 H2 . . 119.7 ?
C4 C3 C2 . . 120.5(3) ?
C4 C3 H3 . . 119.7 ?
C2 C3 H3 . . 119.7 ?
C3 C4 C5 . . 119.7(3) ?
C3 C4 H4 . . 120.2 ?
C5 C4 H4 . . 120.2 ?
C4 C5 C6 . . 119.8(3) ?
C4 C5 H5 . . 120.1 ?
C6 C5 H5 . . 120.1 ?
C1 C6 C5 . . 121.5(3) ?
C1 C6 H6 . . 119.2 ?
C5 C6 H6 . . 119.2 ?
C8 C7 C8 . 2_656 117.7(3) ?
C8 C7 Sn1 . . 121.13(17) ?
C8 C7 Sn1 2_656 . 121.13(17) ?
C9 C8 C7 . . 121.2(3) ?
C9 C8 H8 . . 119.4 ?
C7 C8 H8 . . 119.4 ?
C10 C9 C8 . . 120.0(3) ?
C10 C9 H9 . . 120.0 ?
C8 C9 H9 . . 120.0 ?
C9 C10 C9 . 2_656 119.8(4) ?
C9 C10 H10 . . 120.1 ?
C9 C10 H10 2_656 . 120.1 ?
C11 N1 C15 . . 120.8(7) ?
C11 N1 H1 . . 119.6 ?
C15 N1 H1 . . 119.6 ?
C12 C11 N1 . . 120.8(7) ?
C12 C11 H11 . . 119.6 ?
N1 C11 H11 . . 119.6 ?
C11 C12 C13 . . 117.7(6) ?
C11 C12 H12 . . 121.2 ?
C13 C12 H12 . . 121.2 ?
C14 C13 C12 . . 122.6(7) ?
C14 C13 N2 . . 119.0(7) ?
C12 C13 N2 . . 118.3(7) ?
C15 C14 C13 . . 118.0(7) ?
C15 C14 H14 . . 121.0 ?
C13 C14 H14 . . 121.0 ?
C14 C15 N1 . . 120.1(7) ?
C14 C15 H15 . . 120.0 ?
N1 C15 H15 . . 120.0 ?
C13 N2 C16 . . 121.4(6) ?
C13 N2 C17 . . 121.8(7) ?
C16 N2 C17 . . 116.7(7) ?

loop_
_geom_bond_atom_site_label_1
_geom_bond_atom_site_label_2
_geom_bond_site_symmetry_2
_geom_bond_distance
_geom_bond_publ_flag
Sn1 C1 . 2.135(2) yes
Sn1 C1 2_656 2.135(2) ?
Sn1 C7 . 2.149(3) yes
Sn1 Br1 2_656 2.7801(3) ?
Sn1 Br1 . 2.7801(3) yes
C1 C6 . 1.375(4) ?
C1 C2 . 1.386(3) ?
C2 C3 . 1.384(4) ?
C2 H2 . 0.9300 ?
C3 C4 . 1.365(5) ?
C3 H3 . 0.9300 ?
C4 C5 . 1.371(5) ?
C4 H4 . 0.9300 ?
C5 C6 . 1.383(4) ?
C5 H5 . 0.9300 ?
C6 H6 . 0.9300 ?
C7 C8 . 1.384(3) ?
C7 C8 2_656 1.384(3) ?
C8 C9 . 1.389(4) ?
C8 H8 . 0.9300 ?
C9 C10 . 1.372(4) ?
C9 H9 . 0.9300 ?
C10 C9 2_656 1.372(4) ?
C10 H10 . 0.9300 ?
N1 C11 . 1.366(9) ?
N1 C15 . 1.369(9) ?
N1 H1 . 0.8600 ?
C11 C12 . 1.363(9) ?
C11 H11 . 0.9300 ?
C12 C13 . 1.379(9) ?
C12 H12 . 0.9300 ?
C13 C14 . 1.378(9) ?
C13 N2 . 1.412(8) ?
C14 C15 . 1.370(9) ?
C14 H14 . 0.9300 ?
C15 H15 . 0.9300 ?
N2 C16 . 1.441(7) ?
N2 C17 . 1.441(8) ?
C16 H16A . 0.9600 ?
C16 H16B . 0.9600 ?
C16 H16C . 0.9600 ?
C17 H17A . 0.9600 ?
C17 H17B . 0.9600 ?
C17 H17C . 0.9600 ?

loop_
_geom_torsion_atom_site_label_1
_geom_torsion_atom_site_label_2
_geom_torsion_atom_site_label_3
_geom_torsion_atom_site_label_4
_geom_torsion_site_symmetry_1
_geom_torsion_site_symmetry_4
_geom_torsion
C1 Sn1 C1 C6 2_656 . -32.12(19)
C7 Sn1 C1 C6 . . 147.88(19)
Br1 Sn1 C1 C6 2_656 . 56.7(2)
Br1 Sn1 C1 C6 . . -122.2(2)
C1 Sn1 C1 C2 2_656 . 146.9(2)
C7 Sn1 C1 C2 . . -33.1(2)
Br1 Sn1 C1 C2 2_656 . -124.3(2)
Br1 Sn1 C1 C2 . . 56.9(2)
C6 C1 C2 C3 . . -1.6(4)
Sn1 C1 C2 C3 . . 179.4(2)
C1 C2 C3 C4 . . 1.8(5)
C2 C3 C4 C5 . . -0.7(5)
C3 C4 C5 C6 . . -0.4(5)
C2 C1 C6 C5 . . 0.4(4)
Sn1 C1 C6 C5 . . 179.5(2)
C4 C5 C6 C1 . . 0.6(5)
C1 Sn1 C7 C8 . . -60.92(14)
C1 Sn1 C7 C8 2_656 . 119.08(14)
Br1 Sn1 C7 C8 2_656 . 30.30(12)
Br1 Sn1 C7 C8 . . -149.70(12)
C1 Sn1 C7 C8 . 2_656 119.08(14)
C1 Sn1 C7 C8 2_656 2_656 -60.92(14)
Br1 Sn1 C7 C8 2_656 2_656 -149.70(12)
Br1 Sn1 C7 C8 . 2_656 30.30(12)
C8 C7 C8 C9 2_656 . -0.75(19)
Sn1 C7 C8 C9 . . 179.25(19)
C7 C8 C9 C10 . . 1.5(4)
C8 C9 C10 C9 . 2_656 -0.74(18)
C15 N1 C11 C12 . . -0.1(3)
N1 C11 C12 C13 . . -0.1(3)
C11 C12 C13 C14 . . 0.2(7)
C11 C12 C13 N2 . . 177.0(7)
C12 C13 C14 C15 . . -0.2(10)
N2 C13 C14 C15 . . -177.0(7)
C13 C14 C15 N1 . . 0.1(9)
C11 N1 C15 C14 . . 0.1(7)
C14 C13 N2 C16 . . -178.4(7)
C12 C13 N2 C16 . . 4.7(11)
C14 C13 N2 C17 . . 5.7(12)
C12 C13 N2 C17 . . -171.2(9)
